data_2235876
loop_
_publ_author_name
'Al-Abdullah, Ebtehal S.'
'El-Emam, Ali A.'
'Ghabbour, Hazem A.'
'Chantrapromma, Suchada'
'Fun, Hoong-Kun'

_publ_section_title
;
 5-(Adamantan-1-yl)-3-(benzylsulfanyl)-4-methyl-4<i>H</i>-1,2,4-triazole
;
_journal_coeditor_code IS5162
_journal_issue 8
_journal_name_full 'Acta Crystallographica Section E'
_journal_page_first o2427
_journal_page_last o2428
_journal_paper_doi 10.1107/S1600536812030784
_journal_volume 68
_journal_year 2012
_chemical_formula_iupac 'C20 H25 N3 S'
_chemical_formula_moiety 'C20 H25 N3 S'
_chemical_formula_sum 'C20 H25 N3 S'
_chemical_formula_weight 339.49
_chemical_melting_point_gt 456
_chemical_melting_point_lt 458
_chemical_name_systematic
;
5-(Adamantan-1-yl)-3-(benzylsulfanyl)-4-methyl-4<i>H</i>-1,2,4-triazole
;
_space_group_IT_number 2
_symmetry_cell_setting triclinic
_symmetry_space_group_name_Hall '-P 1'
_symmetry_space_group_name_H-M 'P -1'
_atom_sites_solution_hydrogens geom
_atom_sites_solution_primary direct
_atom_sites_solution_secondary difmap
_audit_creation_method SHELXL-97
_cell_angle_alpha 94.610(2)
_cell_angle_beta 95.568(3)
_cell_angle_gamma 98.317(3)
_cell_formula_units_Z 4
_cell_length_a 6.4554(3)
_cell_length_b 14.0258(6)
_cell_length_c 20.2264(9)
_cell_measurement_reflns_used 6505
_cell_measurement_temperature 296(2)
_cell_measurement_theta_max 69.86
_cell_measurement_theta_min 3.71
_cell_volume 1795.23(14)
_computing_cell_refinement 'SAINT (Bruker, 2009)'
_computing_data_collection 'APEX2 (Bruker, 2009)'
_computing_data_reduction 'SAINT (Bruker, 2009)'
_computing_molecular_graphics 'SHELXTL (Sheldrick, 2008)'
_computing_publication_material 'SHELXTL (Sheldrick, 2008) and PLATON (Spek, 2009)'
_computing_structure_refinement 'SHELXTL (Sheldrick, 2008)'
_computing_structure_solution 'SHELXTL (Sheldrick, 2008)'
_diffrn_ambient_temperature 296(2)
_diffrn_measured_fraction_theta_full 0.960
_diffrn_measured_fraction_theta_max 0.960
_diffrn_measurement_device_type
;
Bruker SMART APEXII CCD area-detector
;
_diffrn_measurement_method '\f and \w scans'
_diffrn_radiation_monochromator graphite
_diffrn_radiation_source 'fine-focus sealed tube'
_diffrn_radiation_type CuK\a
_diffrn_radiation_wavelength 1.54178
_diffrn_reflns_av_R_equivalents 0.0811
_diffrn_reflns_av_sigmaI/netI 0.0659
_diffrn_reflns_limit_h_max 7
_diffrn_reflns_limit_h_min -6
_diffrn_reflns_limit_k_max 16
_diffrn_reflns_limit_k_min -17
_diffrn_reflns_limit_l_max 24
_diffrn_reflns_limit_l_min -24
_diffrn_reflns_number 22288
_diffrn_reflns_theta_full 69.86
_diffrn_reflns_theta_max 69.86
_diffrn_reflns_theta_min 3.71
_diffrn_standards_number 0
_exptl_absorpt_coefficient_mu 1.627
_exptl_absorpt_correction_T_max 0.9002
_exptl_absorpt_correction_T_min 0.3100
_exptl_absorpt_correction_type multi-scan
_exptl_absorpt_process_details '(SADABS; Bruker, 2009)'
_exptl_crystal_colour Colorless
_exptl_crystal_density_diffrn 1.256
_exptl_crystal_density_method 'not measured'
_exptl_crystal_description Needle
_exptl_crystal_F_000 728
_exptl_crystal_size_max 0.94
_exptl_crystal_size_mid 0.12
_exptl_crystal_size_min 0.07
_refine_diff_density_max 0.295
_refine_diff_density_min -0.263
_refine_ls_extinction_coef 0.0058(5)
_refine_ls_extinction_expression Fc^*^=kFc[1+0.001xFc^2^\l^3^/sin(2\q)]^-1/4^
_refine_ls_extinction_method 'SHELXTL (Sheldrick, 2008)'
_refine_ls_goodness_of_fit_ref 1.028
_refine_ls_hydrogen_treatment constr
_refine_ls_matrix_type full
_refine_ls_number_parameters 500
_refine_ls_number_reflns 6505
_refine_ls_number_restraints 15
_refine_ls_restrained_S_all 1.027
_refine_ls_R_factor_all 0.0786
_refine_ls_R_factor_gt 0.0519
_refine_ls_shift/su_max 0.001
_refine_ls_shift/su_mean 0.000
_refine_ls_structure_factor_coef Fsqd
_refine_ls_weighting_details 'calc w=1/[\s^2^(Fo^2^)+(0.0644P)^2^+0.2321P] where P=(Fo^2^+2Fc^2^)/3'
_refine_ls_weighting_scheme calc
_refine_ls_wR_factor_gt 0.1259
_refine_ls_wR_factor_ref 0.1426
_reflns_number_gt 4522
_reflns_number_total 6505
_reflns_threshold_expression I>2\s(I)
_cod_data_source_file is5162.cif
_cod_data_source_block I
_cod_database_code 2235876
_cod_database_fobs_code 2235876

loop_
_symmetry_equiv_pos_as_xyz
'x, y, z'
'-x, -y, -z'

loop_
_atom_site_type_symbol
_atom_site_label
_atom_site_fract_x
_atom_site_fract_y
_atom_site_fract_z
_atom_site_U_iso_or_equiv
_atom_site_adp_type
_atom_site_calc_flag
_atom_site_refinement_flags
_atom_site_occupancy
_atom_site_symmetry_multiplicity
_atom_site_disorder_assembly
_atom_site_disorder_group
S S1A 0.13227(11) 0.28428(5) 0.53379(3) 0.0554(2) Uani d . 1 1 . .
N N1A 0.1834(3) 0.32730(13) 0.67079(9) 0.0416(4) Uani d . 1 1 . .
N N2A -0.1139(3) 0.35694(18) 0.62025(10) 0.0612(6) Uani d . 1 1 . .
N N3A -0.1062(3) 0.38366(18) 0.68787(10) 0.0584(6) Uani d . 1 1 A .
C C1A 0.0606(4) 0.32387(17) 0.61131(11) 0.0464(5) Uani d . 1 1 A .
C C2A 0.0710(3) 0.36590(16) 0.71751(11) 0.0416(5) Uani d . 1 1 A .
C C3A 0.1320(3) 0.38416(16) 0.79177(11) 0.0409(5) Uani d . 1 1 . .
C C4A 0.1193(5) 0.28829(18) 0.82376(12) 0.0578(6) Uani d . 1 1 A .
H H4AA 0.2181 0.2499 0.8058 0.069 Uiso calc R 1 1 . .
H H4AB -0.0213 0.2519 0.8133 0.069 Uiso calc R 1 1 . .
C C5A 0.1715(6) 0.3083(2) 0.89991(13) 0.0725(8) Uani d . 1 1 . .
H H5AA 0.1644 0.2468 0.9201 0.087 Uiso calc R 1 1 A .
C C6A 0.0141(5) 0.3672(3) 0.92805(14) 0.0784(9) Uani d . 1 1 A .
H H6AA -0.1273 0.3315 0.9180 0.094 Uiso calc R 1 1 . .
H H6AB 0.0451 0.3790 0.9762 0.094 Uiso calc R 1 1 . .
C C7A 0.0272(4) 0.4624(2) 0.89753(13) 0.0651(8) Uani d . 1 1 . .
H H7AA -0.0744 0.5000 0.9158 0.078 Uiso calc R 1 1 A .
C C8A -0.0260(4) 0.4434(2) 0.82172(12) 0.0585(7) Uani d . 1 1 A .
H H8AA -0.0205 0.5045 0.8022 0.070 Uiso calc R 1 1 . .
H H8AB -0.1677 0.4082 0.8114 0.070 Uiso calc R 1 1 . .
C C9A 0.3527(4) 0.4420(2) 0.81002(12) 0.0556(6) Uani d . 1 1 A .
H H9AA 0.3608 0.5034 0.7907 0.067 Uiso calc R 1 1 . .
H H9AB 0.4557 0.4065 0.7918 0.067 Uiso calc R 1 1 . .
C C10A 0.4030(4) 0.4602(2) 0.88590(14) 0.0639(7) Uani d . 1 1 . .
H H10A 0.5455 0.4965 0.8966 0.077 Uiso calc R 1 1 A .
C C11A 0.2465(5) 0.5188(2) 0.91453(14) 0.0677(7) Uani d . 1 1 A .
H H11A 0.2790 0.5309 0.9626 0.081 Uiso calc R 1 1 . .
H H11B 0.2551 0.5806 0.8959 0.081 Uiso calc R 1 1 . .
C C12A 0.3925(5) 0.3650(2) 0.91542(15) 0.0770(9) Uani d . 1 1 A .
H H12A 0.4289 0.3761 0.9634 0.092 Uiso calc R 1 1 . .
H H12B 0.4930 0.3280 0.8970 0.092 Uiso calc R 1 1 . .
C C13A 0.266(3) 0.4010(6) 0.5146(6) 0.072(3) Uani d PD 0.63(2) 1 A 1
H H13A 0.1627 0.4437 0.5064 0.087 Uiso calc PR 0.63(2) 1 A 1
H H13B 0.3635 0.4301 0.5528 0.087 Uiso calc PR 0.63(2) 1 A 1
C C14A 0.385(4) 0.391(3) 0.4541(7) 0.055(4) Uani d PD 0.63(2) 1 A 1
C C15A 0.311(3) 0.4217(18) 0.3953(9) 0.053(2) Uani d PD 0.63(2) 1 A 1
H H15A 0.1837 0.4459 0.3925 0.064 Uiso calc PR 0.63(2) 1 A 1
C C16A 0.419(3) 0.4175(13) 0.3401(5) 0.057(3) Uani d PD 0.63(2) 1 A 1
H H16A 0.3656 0.4390 0.3005 0.068 Uiso calc PR 0.63(2) 1 A 1
C C17A 0.607(3) 0.3810(15) 0.3441(7) 0.068(4) Uani d PD 0.63(2) 1 A 1
H H17A 0.6836 0.3793 0.3074 0.081 Uiso calc PR 0.63(2) 1 A 1
C C18A 0.680(2) 0.3474(14) 0.4020(10) 0.067(3) Uani d PD 0.63(2) 1 A 1
H H18A 0.8012 0.3189 0.4040 0.080 Uiso calc PR 0.63(2) 1 A 1
C C19A 0.573(3) 0.3556(15) 0.4580(7) 0.063(4) Uani d PD 0.63(2) 1 A 1
H H19A 0.6289 0.3369 0.4982 0.075 Uiso calc PR 0.63(2) 1 A 1
C C13X 0.354(3) 0.3819(13) 0.5293(7) 0.058(3) Uani d PD 0.37(2) 1 A 2
H H13E 0.3137 0.4443 0.5420 0.070 Uiso calc PR 0.37(2) 1 A 2
H H13F 0.4744 0.3732 0.5594 0.070 Uiso calc PR 0.37(2) 1 A 2
C C14X 0.407(7) 0.377(4) 0.4585(13) 0.052(6) Uani d PD 0.37(2) 1 A 2
C C15X 0.293(5) 0.417(3) 0.4106(14) 0.071(7) Uani d PD 0.37(2) 1 A 2
H H15C 0.1698 0.4399 0.4202 0.086 Uiso calc PR 0.37(2) 1 A 2
C C16X 0.359(5) 0.423(3) 0.3479(13) 0.073(7) Uani d PD 0.37(2) 1 A 2
H H16C 0.2839 0.4517 0.3155 0.088 Uiso calc PR 0.37(2) 1 A 2
C C17X 0.540(5) 0.386(2) 0.3339(11) 0.061(6) Uani d PD 0.37(2) 1 A 2
H H17C 0.5820 0.3874 0.2913 0.073 Uiso calc PR 0.37(2) 1 A 2
C C18X 0.657(4) 0.348(3) 0.3823(14) 0.074(8) Uani d PD 0.37(2) 1 A 2
H H18C 0.7838 0.3284 0.3738 0.088 Uiso calc PR 0.37(2) 1 A 2
C C19X 0.585(4) 0.340(2) 0.4441(11) 0.053(5) Uani d PD 0.37(2) 1 A 2
H H19C 0.6560 0.3085 0.4759 0.063 Uiso calc PR 0.37(2) 1 A 2
C C20A 0.3876(4) 0.2937(2) 0.67924(14) 0.0648(7) Uani d . 1 1 A .
H H20A 0.4063 0.2549 0.6396 0.097 Uiso calc R 1 1 . .
H H20B 0.3928 0.2556 0.7166 0.097 Uiso calc R 1 1 . .
H H20C 0.4978 0.3485 0.6871 0.097 Uiso calc R 1 1 . .
S S1B 0.81154(13) 1.08284(6) 0.97495(3) 0.0710(2) Uani d . 1 1 . .
N N1B 0.8218(3) 1.04770(14) 0.84119(9) 0.0455(4) Uani d . 1 1 . .
N N2B 0.5528(4) 1.11795(19) 0.86704(10) 0.0656(6) Uani d . 1 1 . .
N N3B 0.5424(3) 1.10162(18) 0.79771(10) 0.0613(6) Uani d . 1 1 . .
C C1B 0.7201(4) 1.08489(19) 0.89102(12) 0.0526(6) Uani d . 1 1 . .
C C2B 0.7028(3) 1.05931(17) 0.78341(11) 0.0447(5) Uani d . 1 1 . .
C C3B 0.7402(3) 1.02536(16) 0.71346(11) 0.0410(5) Uani d . 1 1 . .
C C4B 0.7354(4) 0.91500(17) 0.70604(13) 0.0534(6) Uani d . 1 1 . .
H H4BA 0.8480 0.8981 0.7361 0.064 Uiso calc R 1 1 . .
H H4BB 0.6026 0.8832 0.7181 0.064 Uiso calc R 1 1 . .
C C5B 0.7617(4) 0.88001(18) 0.63401(12) 0.0558(6) Uani d . 1 1 . .
H H5BA 0.7602 0.8098 0.6301 0.067 Uiso calc R 1 1 . .
C C6B 0.5816(4) 0.90431(19) 0.58710(13) 0.0568(6) Uani d . 1 1 . .
H H6BA 0.5967 0.8816 0.5415 0.068 Uiso calc R 1 1 . .
H H6BB 0.4483 0.8723 0.5986 0.068 Uiso calc R 1 1 . .
C C7B 0.5847(4) 1.01282(19) 0.59299(12) 0.0526(6) Uani d . 1 1 . .
H H7BA 0.4683 1.0284 0.5630 0.063 Uiso calc R 1 1 . .
C C8B 0.5606(4) 1.04849(19) 0.66446(12) 0.0521(6) Uani d . 1 1 . .
H H8BA 0.4266 1.0180 0.6765 0.063 Uiso calc R 1 1 . .
H H8BB 0.5607 1.1179 0.6677 0.063 Uiso calc R 1 1 . .
C C9B 0.9480(4) 1.07541(19) 0.69275(12) 0.0509(6) Uani d . 1 1 . .
H H9BA 0.9492 1.1449 0.6959 0.061 Uiso calc R 1 1 . .
H H9BB 1.0649 1.0623 0.7227 0.061 Uiso calc R 1 1 . .
C C10B 0.9735(4) 1.0386(2) 0.62118(12) 0.0581(7) Uani d . 1 1 . .
H H10B 1.1079 1.0704 0.6089 0.070 Uiso calc R 1 1 . .
C C11B 0.7932(5) 1.0625(2) 0.57351(13) 0.0609(7) Uani d . 1 1 . .
H H11C 0.7950 1.1320 0.5761 0.073 Uiso calc R 1 1 . .
H H11D 0.8098 1.0400 0.5280 0.073 Uiso calc R 1 1 . .
C C12B 0.9713(4) 0.9301(2) 0.61595(13) 0.0620(7) Uani d . 1 1 . .
H H12C 1.0857 0.9147 0.6460 0.074 Uiso calc R 1 1 . .
H H12D 0.9912 0.9072 0.5708 0.074 Uiso calc R 1 1 . .
C C13B 0.6621(5) 1.1680(2) 1.01339(13) 0.0710(8) Uani d . 1 1 . .
H H13C 0.6613 1.2237 0.9879 0.085 Uiso calc R 1 1 . .
H H13D 0.5176 1.1376 1.0141 0.085 Uiso calc R 1 1 . .
C C14B 0.7628(5) 1.1996(2) 1.08349(13) 0.0596(7) Uani d . 1 1 . .
C C15B 0.6541(6) 1.1854(3) 1.13763(16) 0.0800(9) Uani d . 1 1 . .
H H15B 0.5155 1.1540 1.1315 0.096 Uiso calc R 1 1 . .
C C16B 0.7500(7) 1.2179(3) 1.20200(16) 0.0967(12) Uani d . 1 1 . .
H H16B 0.6737 1.2080 1.2382 0.116 Uiso calc R 1 1 . .
C C17B 0.9476(7) 1.2627(3) 1.21254(16) 0.0865(10) Uani d . 1 1 . .
H H17B 1.0083 1.2844 1.2557 0.104 Uiso calc R 1 1 . .
C C18B 1.0613(6) 1.2770(2) 1.15988(17) 0.0795(9) Uani d . 1 1 . .
H H18B 1.2001 1.3080 1.1670 0.095 Uiso calc R 1 1 . .
C C19B 0.9699(5) 1.2450(2) 1.09574(15) 0.0700(8) Uani d . 1 1 . .
H H19B 1.0491 1.2543 1.0601 0.084 Uiso calc R 1 1 . .
C C20B 1.0230(4) 1.0113(2) 0.85207(13) 0.0618(7) Uani d . 1 1 . .
H H20D 1.1267 1.0613 0.8761 0.093 Uiso calc R 1 1 . .
H H20E 1.0685 0.9926 0.8098 0.093 Uiso calc R 1 1 . .
H H20F 1.0056 0.9563 0.8775 0.093 Uiso calc R 1 1 . .

loop_
_atom_site_aniso_label
_atom_site_aniso_U_11
_atom_site_aniso_U_22
_atom_site_aniso_U_33
_atom_site_aniso_U_12
_atom_site_aniso_U_13
_atom_site_aniso_U_23
S1A 0.0688(4) 0.0476(4) 0.0462(3) -0.0050(3) 0.0160(3) -0.0043(2)
N1A 0.0366(10) 0.0452(11) 0.0438(10) 0.0068(7) 0.0087(7) 0.0024(8)
N2A 0.0521(13) 0.0891(17) 0.0431(12) 0.0203(11) -0.0010(9) -0.0001(10)
N3A 0.0450(12) 0.0905(17) 0.0419(11) 0.0249(10) -0.0005(8) -0.0002(10)
C1A 0.0489(14) 0.0468(14) 0.0423(12) 0.0023(10) 0.0068(10) 0.0034(10)
C2A 0.0342(12) 0.0474(13) 0.0443(12) 0.0091(9) 0.0078(9) 0.0029(9)
C3A 0.0326(11) 0.0478(13) 0.0428(12) 0.0090(9) 0.0045(8) 0.0011(9)
C4A 0.0772(18) 0.0483(15) 0.0455(14) 0.0044(12) 0.0030(12) 0.0038(11)
C5A 0.112(3) 0.0550(17) 0.0461(15) 0.0053(16) -0.0020(15) 0.0065(12)
C6A 0.082(2) 0.100(3) 0.0439(15) -0.0140(17) 0.0146(13) -0.0037(15)
C7A 0.0567(16) 0.089(2) 0.0497(15) 0.0243(14) 0.0064(11) -0.0146(14)
C8A 0.0467(14) 0.0789(19) 0.0519(14) 0.0261(12) 0.0029(10) -0.0086(12)
C9A 0.0371(13) 0.0664(17) 0.0594(15) -0.0004(11) 0.0043(10) -0.0016(12)
C10A 0.0424(15) 0.078(2) 0.0634(16) -0.0011(12) -0.0078(11) -0.0091(14)
C11A 0.0755(19) 0.0649(18) 0.0576(16) 0.0122(14) -0.0035(13) -0.0149(13)
C12A 0.085(2) 0.091(2) 0.0551(17) 0.0361(17) -0.0184(14) -0.0039(15)
C13A 0.113(8) 0.039(4) 0.066(5) -0.005(4) 0.044(5) 0.002(3)
C14A 0.072(7) 0.041(11) 0.049(8) -0.003(4) 0.019(6) -0.006(5)
C15A 0.052(4) 0.051(4) 0.060(6) 0.003(3) 0.023(4) 0.012(5)
C16A 0.062(9) 0.066(5) 0.044(3) 0.011(6) 0.007(4) 0.008(3)
C17A 0.069(8) 0.079(6) 0.060(8) 0.017(5) 0.024(6) 0.007(5)
C18A 0.059(4) 0.057(5) 0.086(9) 0.005(3) 0.012(5) 0.014(6)
C19A 0.090(7) 0.046(8) 0.045(4) -0.006(4) -0.004(4) -0.001(5)
C13X 0.073(8) 0.039(7) 0.058(6) -0.005(4) 0.018(5) -0.007(4)
C14X 0.076(16) 0.028(11) 0.049(10) -0.007(7) 0.005(7) 0.011(6)
C15X 0.065(9) 0.069(13) 0.076(17) -0.008(8) 0.028(10) -0.009(12)
C16X 0.066(14) 0.069(8) 0.090(14) 0.021(9) 0.012(9) 0.017(9)
C17X 0.080(18) 0.059(8) 0.048(6) 0.010(10) 0.015(10) 0.022(5)
C18X 0.076(12) 0.079(10) 0.072(15) 0.021(8) 0.022(12) 0.009(10)
C19X 0.069(9) 0.030(8) 0.052(11) -0.004(4) 0.000(8) -0.005(8)
C20A 0.0534(16) 0.085(2) 0.0619(16) 0.0331(14) 0.0120(12) -0.0026(14)
S1B 0.0964(6) 0.0817(5) 0.0435(4) 0.0429(4) 0.0078(3) 0.0052(3)
N1B 0.0460(11) 0.0507(12) 0.0414(10) 0.0135(8) 0.0042(8) 0.0032(8)
N2B 0.0616(14) 0.0924(18) 0.0467(12) 0.0291(12) 0.0085(10) -0.0038(11)
N3B 0.0516(13) 0.0874(17) 0.0479(12) 0.0280(11) 0.0031(9) -0.0050(11)
C1B 0.0553(15) 0.0584(16) 0.0462(13) 0.0163(11) 0.0074(10) 0.0012(11)
C2B 0.0399(12) 0.0504(14) 0.0441(12) 0.0103(9) 0.0024(9) 0.0024(10)
C3B 0.0362(12) 0.0432(13) 0.0428(12) 0.0068(9) 0.0022(8) 0.0003(9)
C4B 0.0592(15) 0.0433(14) 0.0568(14) 0.0067(11) 0.0062(11) 0.0028(11)
C5B 0.0675(16) 0.0426(14) 0.0556(15) 0.0101(11) 0.0053(12) -0.0065(11)
C6B 0.0486(15) 0.0590(16) 0.0555(15) -0.0034(11) -0.0008(11) -0.0094(12)
C7B 0.0501(14) 0.0594(16) 0.0458(13) 0.0122(11) -0.0066(10) -0.0027(11)
C8B 0.0475(14) 0.0574(15) 0.0506(14) 0.0158(11) -0.0035(10) -0.0039(11)
C9B 0.0431(13) 0.0530(15) 0.0509(14) -0.0035(10) 0.0006(10) -0.0043(11)
C10B 0.0463(14) 0.0742(19) 0.0476(14) -0.0099(11) 0.0088(10) -0.0023(12)
C11B 0.0711(18) 0.0626(17) 0.0440(14) -0.0038(13) 0.0035(12) 0.0037(11)
C12B 0.0495(15) 0.080(2) 0.0560(15) 0.0184(13) 0.0066(11) -0.0137(13)
C13B 0.079(2) 0.086(2) 0.0532(16) 0.0326(16) 0.0101(13) 0.0007(14)
C14B 0.080(2) 0.0537(16) 0.0516(15) 0.0260(13) 0.0173(13) 0.0057(11)
C15B 0.089(2) 0.084(2) 0.0680(19) 0.0085(17) 0.0321(17) -0.0047(16)
C16B 0.130(3) 0.105(3) 0.0550(19) 0.006(2) 0.038(2) -0.0045(18)
C17B 0.129(3) 0.073(2) 0.0564(19) 0.021(2) 0.0066(19) -0.0063(15)
C18B 0.088(2) 0.064(2) 0.083(2) 0.0131(16) -0.0019(17) 0.0020(16)
C19B 0.085(2) 0.073(2) 0.0595(17) 0.0221(16) 0.0185(15) 0.0159(14)
C20B 0.0616(17) 0.0743(19) 0.0538(15) 0.0314(13) -0.0012(11) 0.0030(13)

loop_
_atom_type_symbol
_atom_type_description
_atom_type_scat_dispersion_real
_atom_type_scat_dispersion_imag
_atom_type_scat_source
C C 0.0181 0.0091 'International Tables Vol C Tables 4.2.6.8 and 6.1.1.4'
H H 0.0000 0.0000 'International Tables Vol C Tables 4.2.6.8 and 6.1.1.4'
N N 0.0311 0.0180 'International Tables Vol C Tables 4.2.6.8 and 6.1.1.4'
S S 0.3331 0.5567 'International Tables Vol C Tables 4.2.6.8 and 6.1.1.4'

loop_
_geom_angle_atom_site_label_1
_geom_angle_atom_site_label_2
_geom_angle_atom_site_label_3
_geom_angle
C1A S1A C13A 97.2(2)
C1A S1A C13X 98.2(4)
C1A N1A C2A 105.04(18)
C1A N1A C20A 125.09(19)
C2A N1A C20A 129.9(2)
C1A N2A N3A 106.63(19)
C2A N3A N2A 108.67(18)
N2A C1A N1A 110.59(19)
N2A C1A S1A 124.74(19)
N1A C1A S1A 124.64(17)
N3A C2A N1A 109.07(19)
N3A C2A C3A 123.56(18)
N1A C2A C3A 127.36(19)
C2A C3A C9A 112.91(18)
C2A C3A C4A 110.55(19)
C9A C3A C4A 109.2(2)
C2A C3A C8A 108.14(18)
C9A C3A C8A 107.7(2)
C4A C3A C8A 108.2(2)
C3A C4A C5A 109.9(2)
C3A C4A H4AA 109.7
C5A C4A H4AA 109.7
C3A C4A H4AB 109.7
C5A C4A H4AB 109.7
H4AA C4A H4AB 108.2
C12A C5A C6A 109.5(2)
C12A C5A C4A 109.0(3)
C6A C5A C4A 109.6(3)
C12A C5A H5AA 109.6
C6A C5A H5AA 109.6
C4A C5A H5AA 109.6
C7A C6A C5A 109.5(2)
C7A C6A H6AA 109.8
C5A C6A H6AA 109.8
C7A C6A H6AB 109.8
C5A C6A H6AB 109.8
H6AA C6A H6AB 108.2
C6A C7A C11A 109.5(3)
C6A C7A C8A 109.6(2)
C11A C7A C8A 110.3(2)
C6A C7A H7AA 109.1
C11A C7A H7AA 109.1
C8A C7A H7AA 109.1
C7A C8A C3A 110.15(19)
C7A C8A H8AA 109.6
C3A C8A H8AA 109.6
C7A C8A H8AB 109.6
C3A C8A H8AB 109.6
H8AA C8A H8AB 108.1
C3A C9A C10A 110.3(2)
C3A C9A H9AA 109.6
C10A C9A H9AA 109.6
C3A C9A H9AB 109.6
C10A C9A H9AB 109.6
H9AA C9A H9AB 108.1
C12A C10A C11A 110.1(3)
C12A C10A C9A 109.4(2)
C11A C10A C9A 109.8(2)
C12A C10A H10A 109.2
C11A C10A H10A 109.2
C9A C10A H10A 109.2
C7A C11A C10A 108.8(2)
C7A C11A H11A 109.9
C10A C11A H11A 109.9
C7A C11A H11B 109.9
C10A C11A H11B 109.9
H11A C11A H11B 108.3
C10A C12A C5A 109.8(2)
C10A C12A H12A 109.7
C5A C12A H12A 109.7
C10A C12A H12B 109.7
C5A C12A H12B 109.7
H12A C12A H12B 108.2
C14A C13A S1A 112.2(15)
C14A C13A H13A 109.2
S1A C13A H13A 109.2
C14A C13A H13B 109.2
S1A C13A H13B 109.2
H13A C13A H13B 107.9
C15A C14A C19A 119.0(8)
C15A C14A C13A 119.9(11)
C19A C14A C13A 121.0(11)
C14A C15A C16A 121.5(8)
C14A C15A H15A 119.2
C16A C15A H15A 119.2
C15A C16A C17A 119.4(9)
C15A C16A H16A 120.3
C17A C16A H16A 120.3
C18A C17A C16A 119.5(10)
C18A C17A H17A 120.2
C16A C17A H17A 120.2
C17A C18A C19A 120.4(11)
C17A C18A H18A 119.8
C19A C18A H18A 119.8
C14A C19A C18A 120.0(10)
C14A C19A H19A 120.0
C18A C19A H19A 120.0
C14X C13X S1A 108(3)
C14X C13X H13E 110.2
S1A C13X H13E 110.2
C14X C13X H13F 110.2
S1A C13X H13F 110.2
H13E C13X H13F 108.5
C15X C14X C19X 120.4(14)
C15X C14X C13X 120.8(18)
C19X C14X C13X 118.6(17)
C14X C15X C16X 120.1(17)
C14X C15X H15C 119.9
C16X C15X H15C 119.9
C15X C16X C17X 119.2(17)
C15X C16X H16C 120.4
C17X C16X H16C 120.4
C18X C17X C16X 120.6(15)
C18X C17X H17C 119.7
C16X C17X H17C 119.7
C17X C18X C19X 119.4(15)
C17X C18X H18C 120.3
C19X C18X H18C 120.3
C14X C19X C18X 120.1(15)
C14X C19X H19C 120.0
C18X C19X H19C 120.0
N1A C20A H20A 109.5
N1A C20A H20B 109.5
H20A C20A H20B 109.5
N1A C20A H20C 109.5
H20A C20A H20C 109.5
H20B C20A H20C 109.5
C1B S1B C13B 100.25(12)
C1B N1B C2B 104.86(18)
C1B N1B C20B 124.2(2)
C2B N1B C20B 130.82(19)
C1B N2B N3B 106.24(19)
C2B N3B N2B 108.07(19)
N2B C1B N1B 111.3(2)
N2B C1B S1B 127.25(18)
N1B C1B S1B 121.46(18)
N3B C2B N1B 109.56(19)
N3B C2B C3B 124.0(2)
N1B C2B C3B 126.43(19)
C2B C3B C9B 113.09(18)
C2B C3B C4B 110.45(19)
C9B C3B C4B 109.48(19)
C2B C3B C8B 108.56(17)
C9B C3B C8B 107.48(19)
C4B C3B C8B 107.58(19)
C5B C4B C3B 110.3(2)
C5B C4B H4BA 109.6
C3B C4B H4BA 109.6
C5B C4B H4BB 109.6
C3B C4B H4BB 109.6
H4BA C4B H4BB 108.1
C12B C5B C6B 109.9(2)
C12B C5B C4B 109.0(2)
C6B C5B C4B 109.5(2)
C12B C5B H5BA 109.5
C6B C5B H5BA 109.5
C4B C5B H5BA 109.5
C7B C6B C5B 109.38(19)
C7B C6B H6BA 109.8
C5B C6B H6BA 109.8
C7B C6B H6BB 109.8
C5B C6B H6BB 109.8
H6BA C6B H6BB 108.2
C6B C7B C8B 109.8(2)
C6B C7B C11B 109.4(2)
C8B C7B C11B 109.4(2)
C6B C7B H7BA 109.4
C8B C7B H7BA 109.4
C11B C7B H7BA 109.4
C7B C8B C3B 111.25(19)
C7B C8B H8BA 109.4
C3B C8B H8BA 109.4
C7B C8B H8BB 109.4
C3B C8B H8BB 109.4
H8BA C8B H8BB 108.0
C10B C9B C3B 110.14(19)
C10B C9B H9BA 109.6
C3B C9B H9BA 109.6
C10B C9B H9BB 109.6
C3B C9B H9BB 109.6
H9BA C9B H9BB 108.1
C12B C10B C9B 109.9(2)
C12B C10B C11B 109.5(2)
C9B C10B C11B 109.7(2)
C12B C10B H10B 109.2
C9B C10B H10B 109.2
C11B C10B H10B 109.2
C7B C11B C10B 108.9(2)
C7B C11B H11C 109.9
C10B C11B H11C 109.9
C7B C11B H11D 109.9
C10B C11B H11D 109.9
H11C C11B H11D 108.3
C10B C12B C5B 109.7(2)
C10B C12B H12C 109.7
C5B C12B H12C 109.7
C10B C12B H12D 109.7
C5B C12B H12D 109.7
H12C C12B H12D 108.2
C14B C13B S1B 108.66(19)
C14B C13B H13C 110.0
S1B C13B H13C 110.0
C14B C13B H13D 110.0
S1B C13B H13D 110.0
H13C C13B H13D 108.3
C15B C14B C19B 117.2(3)
C15B C14B C13B 121.7(3)
C19B C14B C13B 121.1(3)
C14B C15B C16B 120.4(3)
C14B C15B H15B 119.8
C16B C15B H15B 119.8
C17B C16B C15B 121.4(3)
C17B C16B H16B 119.3
C15B C16B H16B 119.3
C16B C17B C18B 119.8(3)
C16B C17B H17B 120.1
C18B C17B H17B 120.1
C17B C18B C19B 119.8(4)
C17B C18B H18B 120.1
C19B C18B H18B 120.1
C18B C19B C14B 121.4(3)
C18B C19B H19B 119.3
C14B C19B H19B 119.3
N1B C20B H20D 109.5
N1B C20B H20E 109.5
H20D C20B H20E 109.5
N1B C20B H20F 109.5
H20D C20B H20F 109.5
H20E C20B H20F 109.5

loop_
_geom_bond_atom_site_label_1
_geom_bond_atom_site_label_2
_geom_bond_distance
S1A C1A 1.748(2)
S1A C13A 1.826(8)
S1A C13X 1.845(15)
N1A C1A 1.368(3)
N1A C2A 1.370(3)
N1A C20A 1.462(3)
N2A C1A 1.301(3)
N2A N3A 1.383(3)
N3A C2A 1.305(3)
C2A C3A 1.507(3)
C3A C9A 1.530(3)
C3A C4A 1.534(3)
C3A C8A 1.543(3)
C4A C5A 1.539(3)
C4A H4AA 0.9700
C4A H4AB 0.9700
C5A C12A 1.520(5)
C5A C6A 1.523(5)
C5A H5AA 0.9800
C6A C7A 1.511(5)
C6A H6AA 0.9700
C6A H6AB 0.9700
C7A C11A 1.512(4)
C7A C8A 1.531(3)
C7A H7AA 0.9800
C8A H8AA 0.9700
C8A H8AB 0.9700
C9A C10A 1.531(4)
C9A H9AA 0.9700
C9A H9AB 0.9700
C10A C12A 1.502(5)
C10A C11A 1.519(4)
C10A H10A 0.9800
C11A H11A 0.9700
C11A H11B 0.9700
C12A H12A 0.9700
C12A H12B 0.9700
C13A C14A 1.516(8)
C13A H13A 0.9700
C13A H13B 0.9700
C14A C15A 1.362(10)
C14A C19A 1.376(11)
C15A C16A 1.373(10)
C15A H15A 0.9300
C16A C17A 1.384(10)
C16A H16A 0.9300
C17A C18A 1.365(11)
C17A H17A 0.9300
C18A C19A 1.385(10)
C18A H18A 0.9300
C19A H19A 0.9300
C13X C14X 1.504(14)
C13X H13E 0.9700
C13X H13F 0.9700
C14X C15X 1.362(15)
C14X C19X 1.374(14)
C15X C16X 1.384(14)
C15X H15C 0.9300
C16X C17X 1.385(14)
C16X H16C 0.9300
C17X C18X 1.367(15)
C17X H17C 0.9300
C18X C19X 1.384(14)
C18X H18C 0.9300
C19X H19C 0.9300
C20A H20A 0.9600
C20A H20B 0.9600
C20A H20C 0.9600
S1B C1B 1.746(2)
S1B C13B 1.814(3)
N1B C1B 1.364(3)
N1B C2B 1.369(3)
N1B C20B 1.466(3)
N2B C1B 1.303(3)
N2B N3B 1.396(3)
N3B C2B 1.310(3)
C2B C3B 1.509(3)
C3B C9B 1.534(3)
C3B C4B 1.539(3)
C3B C8B 1.539(3)
C4B C5B 1.533(3)
C4B H4BA 0.9700
C4B H4BB 0.9700
C5B C12B 1.523(4)
C5B C6B 1.523(4)
C5B H5BA 0.9800
C6B C7B 1.514(4)
C6B H6BA 0.9700
C6B H6BB 0.9700
C7B C8B 1.521(3)
C7B C11B 1.526(4)
C7B H7BA 0.9800
C8B H8BA 0.9700
C8B H8BB 0.9700
C9B C10B 1.529(3)
C9B H9BA 0.9700
C9B H9BB 0.9700
C10B C12B 1.516(4)
C10B C11B 1.531(4)
C10B H10B 0.9800
C11B H11C 0.9700
C11B H11D 0.9700
C12B H12C 0.9700
C12B H12D 0.9700
C13B C14B 1.505(4)
C13B H13C 0.9700
C13B H13D 0.9700
C14B C15B 1.369(4)
C14B C19B 1.385(4)
C15B C16B 1.397(5)
C15B H15B 0.9300
C16B C17B 1.327(5)
C16B H16B 0.9300
C17B C18B 1.363(5)
C17B H17B 0.9300
C18B C19B 1.383(4)
C18B H18B 0.9300
C19B H19B 0.9300
C20B H20D 0.9600
C20B H20E 0.9600
C20B H20F 0.9600

loop_
_geom_hbond_atom_site_label_D
_geom_hbond_atom_site_label_H
_geom_hbond_atom_site_label_A
_geom_hbond_site_symmetry_A
_geom_hbond_distance_DH
_geom_hbond_distance_HA
_geom_hbond_distance_DA
_geom_hbond_angle_DHA
_geom_hbond_publ_flag
C20A H20C N3A 1_655 0.96 2.53 3.311(3) 138 yes
C4A H4AB Cg2 1_445 0.97 2.98 3.837(3) 148 yes
C5B H5BA Cg1 2_666 0.98 2.97 3.833(11) 147 yes
C13A H13B Cg1 2_666 0.97 2.68 3.418(14) 133 yes
C20B H20F Cg3 2_777 0.96 2.92 3.595(3) 128 yes
C13X H13E Cg1 2_666 0.97 2.65 3.42(2) 137 yes

loop_
_geom_torsion_atom_site_label_1
_geom_torsion_atom_site_label_2
_geom_torsion_atom_site_label_3
_geom_torsion_atom_site_label_4
_geom_torsion
C1A N2A N3A C2A -0.1(3)
N3A N2A C1A N1A 0.3(3)
N3A N2A C1A S1A -177.74(18)
C2A N1A C1A N2A -0.4(3)
C20A N1A C1A N2A 178.5(2)
C2A N1A C1A S1A 177.69(17)
C20A N1A C1A S1A -3.5(3)
C13A S1A C1A N2A 89.2(6)
C13X S1A C1A N2A 111.7(7)
C13A S1A C1A N1A -88.6(6)
C13X S1A C1A N1A -66.1(7)
N2A N3A C2A N1A -0.1(3)
N2A N3A C2A C3A -178.8(2)
C1A N1A C2A N3A 0.3(3)
C20A N1A C2A N3A -178.5(3)
C1A N1A C2A C3A 178.9(2)
C20A N1A C2A C3A 0.1(4)
N3A C2A C3A C9A -129.8(2)
N1A C2A C3A C9A 51.8(3)
N3A C2A C3A C4A 107.6(3)
N1A C2A C3A C4A -70.9(3)
N3A C2A C3A C8A -10.7(3)
N1A C2A C3A C8A 170.8(2)
C2A C3A C4A C5A -177.3(2)
C9A C3A C4A C5A 58.0(3)
C8A C3A C4A C5A -59.0(3)
C3A C4A C5A C12A -59.6(3)
C3A C4A C5A C6A 60.2(3)
C12A C5A C6A C7A 59.1(3)
C4A C5A C6A C7A -60.4(3)
C5A C6A C7A C11A -60.6(3)
C5A C6A C7A C8A 60.5(3)
C6A C7A C8A C3A -60.5(3)
C11A C7A C8A C3A 60.2(3)
C2A C3A C8A C7A 179.0(2)
C9A C3A C8A C7A -58.7(3)
C4A C3A C8A C7A 59.2(3)
C2A C3A C9A C10A 178.6(2)
C4A C3A C9A C10A -58.0(3)
C8A C3A C9A C10A 59.3(3)
C3A C9A C10A C12A 59.8(3)
C3A C9A C10A C11A -61.1(3)
C6A C7A C11A C10A 60.8(3)
C8A C7A C11A C10A -59.9(3)
C12A C10A C11A C7A -60.4(3)
C9A C10A C11A C7A 60.1(3)
C11A C10A C12A C5A 59.5(3)
C9A C10A C12A C5A -61.3(3)
C6A C5A C12A C10A -58.6(3)
C4A C5A C12A C10A 61.3(3)
C1A S1A C13A C14A 170.0(11)
C13X S1A C13A C14A 75.9(17)
S1A C13A C14A C15A 107(3)
S1A C13A C14A C19A -75(3)
C19A C14A C15A C16A 0(5)
C13A C14A C15A C16A 178(2)
C14A C15A C16A C17A 0(4)
C15A C16A C17A C18A 2(3)
C16A C17A C18A C19A -4(3)
C15A C14A C19A C18A -2(5)
C13A C14A C19A C18A 180(2)
C17A C18A C19A C14A 5(4)
C1A S1A C13X C14X -165.8(13)
C13A S1A C13X C14X -76.9(18)
S1A C13X C14X C15X 81(6)
S1A C13X C14X C19X -104(5)
C19X C14X C15X C16X -3(9)
C13X C14X C15X C16X 172(4)
C14X C15X C16X C17X 2(7)
C15X C16X C17X C18X -3(6)
C16X C17X C18X C19X 5(6)
C15X C14X C19X C18X 5(8)
C13X C14X C19X C18X -170(4)
C17X C18X C19X C14X -6(6)
C1B N2B N3B C2B 0.3(3)
N3B N2B C1B N1B 0.2(3)
N3B N2B C1B S1B -178.5(2)
C2B N1B C1B N2B -0.5(3)
C20B N1B C1B N2B 175.5(3)
C2B N1B C1B S1B 178.19(18)
C20B N1B C1B S1B -5.8(4)
C13B S1B C1B N2B -16.1(3)
C13B S1B C1B N1B 165.4(2)
N2B N3B C2B N1B -0.6(3)
N2B N3B C2B C3B 176.8(2)
C1B N1B C2B N3B 0.7(3)
C20B N1B C2B N3B -174.9(3)
C1B N1B C2B C3B -176.6(2)
C20B N1B C2B C3B 7.7(4)
N3B C2B C3B C9B 118.8(3)
N1B C2B C3B C9B -64.2(3)
N3B C2B C3B C4B -118.1(3)
N1B C2B C3B C4B 58.9(3)
N3B C2B C3B C8B -0.3(3)
N1B C2B C3B C8B 176.7(2)
C2B C3B C4B C5B 177.00(19)
C9B C3B C4B C5B -57.8(3)
C8B C3B C4B C5B 58.7(3)
C3B C4B C5B C12B 59.6(3)
C3B C4B C5B C6B -60.7(3)
C12B C5B C6B C7B -59.6(3)
C4B C5B C6B C7B 60.2(3)
C5B C6B C7B C8B -59.6(3)
C5B C6B C7B C11B 60.6(3)
C6B C7B C8B C3B 59.8(3)
C11B C7B C8B C3B -60.3(3)
C2B C3B C8B C7B -178.0(2)
C9B C3B C8B C7B 59.3(3)
C4B C3B C8B C7B -58.5(3)
C2B C3B C9B C10B -179.1(2)
C4B C3B C9B C10B 57.3(3)
C8B C3B C9B C10B -59.3(3)
C3B C9B C10B C12B -59.2(3)
C3B C9B C10B C11B 61.3(3)
C6B C7B C11B C10B -60.9(3)
C8B C7B C11B C10B 59.5(3)
C12B C10B C11B C7B 60.4(3)
C9B C10B C11B C7B -60.3(3)
C9B C10B C12B C5B 60.9(3)
C11B C10B C12B C5B -59.6(3)
C6B C5B C12B C10B 59.2(3)
C4B C5B C12B C10B -60.9(3)
C1B S1B C13B C14B -163.3(2)
S1B C13B C14B C15B -121.0(3)
S1B C13B C14B C19B 59.6(3)
C19B C14B C15B C16B 1.3(5)
C13B C14B C15B C16B -178.2(3)
C14B C15B C16B C17B -0.2(6)
C15B C16B C17B C18B -0.6(6)
C16B C17B C18B C19B 0.3(5)
C17B C18B C19B C14B 0.8(5)
C15B C14B C19B C18B -1.5(4)
C13B C14B C19B C18B 177.9(3)
